data_2010407
loop_
_publ_author_name
'R. Retoux'
'L. Girodier'
'F. Rouessac'

_publ_section_title
;
(-)-(SS)-\a-Phenyl-2-(p-tolylsulfinyl)-3-furanmethanol
;
_journal_name_full 'Acta Crystallographica Section C'
_journal_page_first 146
_journal_page_last 148
_journal_volume 51
_journal_year 1995
_chemical_formula_sum 'C18 H16 O3 S'
_chemical_formula_weight 312.37
_chemical_melting_point 114
_space_group_IT_number 4
_symmetry_cell_setting monoclinic
_symmetry_space_group_name_Hall 'P 2yb'
_symmetry_space_group_name_H-M 'P 1 21 1'
_cell_angle_alpha 90.00
_cell_angle_beta 102.849(11)
_cell_angle_gamma 90.00
_cell_formula_units_Z 2
_cell_length_a 8.2513(8)
_cell_length_b 10.5006(13)
_cell_length_c 9.3090(8)
_cell_measurement_temperature 293(2)
_cell_volume 786.37(14)
_diffrn_ambient_temperature 293(2)
_exptl_crystal_density_diffrn 1.319
_refine_ls_R_factor_obs 0.0329
_refine_ls_wR_factor_obs 0.0912
_cod_original_sg_symbol_H-M 'P 21'
_cod_database_code 2010407

loop_
_symmetry_equiv_pos_as_xyz
x,y,z
-x,y+1/2,-z

loop_
_atom_site_aniso_label
_atom_site_aniso_U_11
_atom_site_aniso_U_22
_atom_site_aniso_U_33
_atom_site_aniso_U_12
_atom_site_aniso_U_13
_atom_site_aniso_U_23
S .04238(15) .0435(2) .03183(14) .00020(15) .00632(10) -.00506(14)
O1 .0587(7) .0657(8) .0443(6) -.0180(6) .0108(5) .0000(5)
O2 .0649(7) .0499(6) .0421(6) .0132(5) .0054(5) -.0147(5)
O3 .0504(6) .0447(6) .0636(7) -.0055(5) .0134(5) .0115(5)
C1 .0426(6) .0383(7) .0328(6) .0030(5) .0050(5) -.0014(4)
C2 .0624(10) .0462(9) .0486(9) -.0102(7) .0091(7) -.0027(6)
C3 .0648(10) .0538(10) .0538(9) -.0072(8) .0160(7) .0091(7)
C4 .0504(8) .0571(9) .0396(7) .0102(7) .0132(6) .0071(6)
C5 .0601(8) .0549(10) .0358(6) .0003(7) .0009(6) -.0024(6)
C6 .0602(9) .0433(7) .0375(7) -.0082(7) .0023(6) .0017(6)
C7 .0805(13) .091(2) .0415(9) .0080(12) .0178(8) .0163(9)
C8 .0482(7) .0389(7) .0325(6) .0058(5) .0073(5) -.0052(5)
C9 .0434(6) .0383(6) .0322(5) .0042(7) .0077(4) .0012(6)
C10 .0488(8) .0595(9) .0506(9) .0159(7) .0093(7) -.0028(7)
C11 .0678(11) .0608(10) .0510(9) .0254(9) .0131(8) -.0088(8)
C12 .0365(6) .0337(6) .0410(6) -.0001(5) .0067(5) -.0022(5)
C13 .0382(6) .0387(6) .0378(6) .0046(5) .0051(5) -.0046(5)
C14 .0679(9) .0527(10) .0446(7) -.0029(8) .0112(6) .0022(7)
C15 .0906(14) .074(2) .0491(9) .0117(11) .0202(9) .0140(9)
C16 .089(2) .093(2) .0390(9) .0306(13) .0026(9) -.0006(9)
C17 .0721(13) .085(2) .0526(11) .0149(11) -.0147(9) -.0232(10)
C18 .0516(8) .0511(9) .0533(9) .0002(7) -.0038(6) -.0096(7)

loop_
_atom_site_label
_atom_site_fract_x
_atom_site_fract_y
_atom_site_fract_z
_atom_site_U_iso_or_equiv
_atom_site_thermal_displace_type
_atom_site_calc_flag
_atom_site_refinement_flags
_atom_site_occupancy
_atom_site_disorder_group
_atom_site_type_symbol
S .07295(4) .05817(3) .52006(3) .03954(9) Uani d . 1 . S
O1 .1839(2) .16781(14) .50422(14) .0564(3) Uani d . 1 . O
O2 -.1703(2) .22078(12) .55000(13) .0533(3) Uani d . 1 . O
O3 -.3894(2) -.14417(12) .3441(2) .0528(3) Uani d G 1 . O
C1 .0931(2) .02814(13) .71234(15) .0384(3) Uani d . 1 . C
C2 .0284(2) -.0845(2) .7536(2) .0529(4) Uani d G 1 . C
C3 .0457(2) -.1104(2) .9014(2) .0570(4) Uani d G 1 . C
C4 .1301(2) -.0273(2) 1.0094(2) .0485(3) Uani d . 1 . C
C5 .1946(2) .0838(2) .9652(2) .0518(4) Uani d G 1 . C
C6 .1772(2) .1124(2) .8168(2) .0483(3) Uani d G 1 . C
C7 .1544(3) -.0576(3) 1.1706(2) .0702(6) Uani d G 1 . C
C8 -.1329(2) .11340(15) .4803(2) .0401(3) Uani d . 1 . C
C9 -.2698(2) .0628(2) .39027(13) .0381(2) Uani d . 1 . C
C10 -.4039(2) .1446(2) .4063(2) .0532(4) Uani d G 1 . C
C11 -.3377(3) .2365(2) .5014(2) .0599(5) Uani d G 1 . C
C12 -.2790(2) -.05633(13) .2992(2) .0374(3) Uani d G 1 . C
C13 -.3331(2) -.03146(14) .1344(2) .0388(3) Uani d . 1 . C
C14 -.2717(2) .0723(2) .0714(2) .0553(4) Uani d G 1 . C
C15 -.3086(3) .0893(2) -.0808(2) .0704(6) Uani d G 1 . C
C16 -.4093(3) .0026(3) -.1714(2) .0753(7) Uani d G 1 . C
C17 -.4729(3) -.0993(3) -.1090(3) .0742(7) Uani d G 1 . C
C18 -.4350(2) -.1178(2) .0428(2) .0544(4) Uani d G 1 . C
H1 -.031(3) -.136(2) .680(2) .080(2) Uiso calc G 1 . H
H2 .002(3) -.1849(14) .924(3) .080(2) Uiso calc G 1 . H
H3 .259(3) .145(2) 1.035(2) .080(2) Uiso calc G 1 . H
H4 .221(3) .1902(13) .793(3) .080(2) Uiso calc G 1 . H
H5 .2639(13) -.0712(18) 1.233(2) .080(2) Uiso calc G 1 . H
H6 .166(3) .0213(13) 1.237(2) .080(2) Uiso calc G 1 . H
H7 .093(2) -.1345(11) 1.171(2) .080(2) Uiso calc G 1 . H
H8 -.5250(9) .139(3) .354(3) .080(2) Uiso calc G 1 . H
H9 -.385(3) .3050(18) .551(3) .080(2) Uiso calc G 1 . H
H10 -.1719(15) -.093(3) .323(3) .080(2) Uiso calc G 1 . H
H11 -.318(3) -.197(2) .399(3) .080(2) Uiso calc G 1 . H
H12 -.211(3) .141(2) .135(3) .080(2) Uiso calc G 1 . H
H13 -.268(3) .1720(16) -.128(3) .080(2) Uiso calc G 1 . H
H14 -.458(3) .009(3) -.2792(6) .080(2) Uiso calc G 1 . H
H15 -.544(3) -.160(2) -.161(3) .080(2) Uiso calc G 1 . H
H16 -.484(3) -.185(2) .091(3) .080(2) Uiso calc G 1 . H

loop_
_geom_bond_atom_site_label_1
_geom_bond_atom_site_label_2
_geom_bond_site_symmetry_2
_geom_bond_distance
_geom_bond_publ_flag
S O1 . 1.4982(13) yes
S C8 . 1.754(2) yes
S C1 . 1.7884(14) yes
C1 C6 . 1.382(2) yes
C1 C2 . 1.386(2) yes
C2 C3 . 1.379(3) yes
C3 C4 . 1.395(3) yes
C4 C5 . 1.381(3) yes
C4 C7 . 1.504(2) yes
C5 C6 . 1.390(2) yes
C8 C9 . 1.357(2) yes
C8 O2 . 1.370(2) yes
C9 C10 . 1.435(2) yes
C9 C12 . 1.504(2) yes
C10 C11 . 1.341(3) yes
C11 O2 . 1.364(2) yes
C12 O3 . 1.423(2) yes
C12 C13 . 1.523(2) yes
C13 C14 . 1.385(3) yes
C13 C18 . 1.391(2) yes
C14 C15 . 1.393(3) yes
C15 C16 . 1.385(4) yes
C16 C17 . 1.376(4) yes
C17 C18 . 1.392(3) yes

loop_
_cod_related_entry_id
_cod_related_entry_database
_cod_related_entry_code
1 ChemSpider 21187470
